data_7020982
loop_
_publ_author_name
'Lee, Chang Hoon'
'Lutterman, Daniel A.'
'Nocera, Daniel G.'

_publ_section_title
;
 Photoactivation of metal-halogen bonds in a Ni(ii) NHC complex.
;
_journal_issue 7
_journal_name_full 'Dalton transactions (Cambridge, England : 2003)'
_journal_page_first 2355
_journal_page_last 2357
_journal_paper_doi 10.1039/c2dt32885b
_journal_volume 42
_journal_year 2013
_chemical_formula_sum 'C34 H45 Cl2 N3 Ni'
_chemical_formula_weight 625.34
_chemical_name_systematic
;
?
;
_space_group_IT_number 15
_symmetry_cell_setting monoclinic
_symmetry_space_group_name_Hall '-C 2yc'
_symmetry_space_group_name_H-M 'C 1 2/c 1'
_atom_sites_solution_hydrogens geom
_atom_sites_solution_primary direct
_atom_sites_solution_secondary difmap
_audit_creation_method SHELXL-97
_cell_angle_alpha 90.00
_cell_angle_beta 106.720(2)
_cell_angle_gamma 90.00
_cell_formula_units_Z 8
_cell_length_a 34.143(4)
_cell_length_b 15.1633(19)
_cell_length_c 12.8525(17)
_cell_measurement_reflns_used 9415
_cell_measurement_temperature 100(2)
_cell_measurement_theta_max 30.48
_cell_measurement_theta_min 2.35
_cell_volume 6372.7(14)
_computing_cell_refinement 'Bruker SAINT'
_computing_data_collection 'Bruker APEX2'
_computing_data_reduction 'Bruker SAINT'
_computing_molecular_graphics 'Bruker SHELXTL'
_computing_publication_material 'Bruker SHELXTL'
_computing_structure_refinement 'SHELXL-97 (Sheldrick, 2008)'
_computing_structure_solution 'SHELXS-97 (Sheldrick, 2008)'
_diffrn_ambient_temperature 100(2)
_diffrn_measured_fraction_theta_full 1.000
_diffrn_measured_fraction_theta_max 1.000
_diffrn_measurement_device_type 'Bruker APEX-II CCD'
_diffrn_measurement_method '\f and \w scans'
_diffrn_radiation_monochromator graphite
_diffrn_radiation_source 'fine-focus sealed tube'
_diffrn_radiation_type MoK\a
_diffrn_radiation_wavelength 0.71073
_diffrn_reflns_av_R_equivalents 0.0696
_diffrn_reflns_av_sigmaI/netI 0.0368
_diffrn_reflns_limit_h_max 41
_diffrn_reflns_limit_h_min -41
_diffrn_reflns_limit_k_max 18
_diffrn_reflns_limit_k_min -18
_diffrn_reflns_limit_l_max 15
_diffrn_reflns_limit_l_min -15
_diffrn_reflns_number 52647
_diffrn_reflns_theta_full 25.35
_diffrn_reflns_theta_max 25.35
_diffrn_reflns_theta_min 1.25
_exptl_absorpt_coefficient_mu 0.804
_exptl_absorpt_correction_T_max 0.9239
_exptl_absorpt_correction_T_min 0.7137
_exptl_absorpt_correction_type multi-scan
_exptl_absorpt_process_details sadabs
_exptl_crystal_colour pink
_exptl_crystal_density_diffrn 1.304
_exptl_crystal_density_method 'not measured'
_exptl_crystal_description needle
_exptl_crystal_F_000 2656
_exptl_crystal_size_max 0.45
_exptl_crystal_size_mid 0.20
_exptl_crystal_size_min 0.10
_refine_diff_density_max 0.347
_refine_diff_density_min -0.279
_refine_diff_density_rms 0.059
_refine_ls_extinction_method none
_refine_ls_goodness_of_fit_ref 1.032
_refine_ls_hydrogen_treatment constr
_refine_ls_matrix_type full
_refine_ls_number_parameters 371
_refine_ls_number_reflns 5835
_refine_ls_number_restraints 0
_refine_ls_restrained_S_all 1.032
_refine_ls_R_factor_all 0.0480
_refine_ls_R_factor_gt 0.0316
_refine_ls_shift/su_max 0.003
_refine_ls_shift/su_mean 0.000
_refine_ls_structure_factor_coef Fsqd
_refine_ls_weighting_details 'calc w=1/[\s^2^(Fo^2^)+(0.0292P)^2^+8.8417P] where P=(Fo^2^+2Fc^2^)/3'
_refine_ls_weighting_scheme calc
_refine_ls_wR_factor_gt 0.0686
_refine_ls_wR_factor_ref 0.0766
_reflns_number_gt 4649
_reflns_number_total 5835
_reflns_threshold_expression >2sigma(I)
_cod_data_source_file c2dt32885b.txt
_cod_data_source_block 10230
_cod_depositor_comments
;
The following automatic conversions were performed:

'_symmetry_cell_setting' value 'Monoclinic' changed to 'monoclinic'
according to /home/saulius/struct/CIF-dictionaries/cif_core.dic
dictionary named 'cif_core.dic' version 2.4.2 from 2011-04-26.

Automatic conversion script
Id: cif_fix_values 1891 2012-01-12 08:04:46Z andrius 
;
_cod_original_sg_symbol_H-M C2/c
_cod_database_code 7020982

loop_
_symmetry_equiv_pos_as_xyz
'x, y, z'
'-x, y, -z+1/2'
'x+1/2, y+1/2, z'
'-x+1/2, y+1/2, -z+1/2'
'-x, -y, -z'
'x, -y, z-1/2'
'-x+1/2, -y+1/2, -z'
'x+1/2, -y+1/2, z-1/2'

loop_
_atom_site_label
_atom_site_type_symbol
_atom_site_fract_x
_atom_site_fract_y
_atom_site_fract_z
_atom_site_U_iso_or_equiv
_atom_site_adp_type
_atom_site_occupancy
_atom_site_symmetry_multiplicity
_atom_site_calc_flag
_atom_site_refinement_flags
Ni1 Ni 0.610642(8) 0.354143(18) 0.10578(2) 0.01383(8) Uani 1 1 d .
Cl1 Cl 0.562369(15) 0.31500(4) 0.17692(4) 0.01928(13) Uani 1 1 d .
N1 N 0.64715(5) 0.18387(11) 0.07724(14) 0.0139(4) Uani 1 1 d .
C1 C 0.64098(6) 0.24904(14) 0.14388(16) 0.0135(4) Uani 1 1 d .
C2 C 0.67627(6) 0.12415(14) 0.13479(17) 0.0160(5) Uani 1 1 d .
H2 H 0.6858 0.0734 0.1062 0.019 Uiso 1 1 calc R
C3 C 0.68841(6) 0.15170(14) 0.23852(17) 0.0172(5) Uani 1 1 d .
H3 H 0.7082 0.1245 0.2971 0.021 Uiso 1 1 calc R
C4 C 0.58522(6) 0.53161(15) 0.13173(18) 0.0181(5) Uani 1 1 d .
C5 C 0.56353(7) 0.60959(15) 0.10097(19) 0.0224(5) Uani 1 1 d .
H5 H 0.5668 0.6570 0.1511 0.027 Uiso 1 1 calc R
C6 C 0.53714(7) 0.61788(16) -0.0028(2) 0.0249(5) Uani 1 1 d .
H6 H 0.5223 0.6710 -0.0249 0.030 Uiso 1 1 calc R
C7 C 0.53272(7) 0.54772(16) -0.07379(19) 0.0235(5) Uani 1 1 d .
H7 H 0.5147 0.5522 -0.1454 0.028 Uiso 1 1 calc R
C8 C 0.55464(6) 0.47063(15) -0.04011(17) 0.0179(5) Uani 1 1 d .
C11 C 0.66661(6) 0.27356(14) 0.34338(16) 0.0153(5) Uani 1 1 d .
C12 C 0.69309(6) 0.34517(14) 0.37693(17) 0.0162(5) Uani 1 1 d .
C13 C 0.69046(7) 0.39041(15) 0.46971(17) 0.0201(5) Uani 1 1 d .
H13 H 0.7076 0.4401 0.4947 0.024 Uiso 1 1 calc R
C14 C 0.66342(7) 0.36405(15) 0.52548(18) 0.0221(5) Uani 1 1 d .
H14 H 0.6616 0.3966 0.5871 0.027 Uiso 1 1 calc R
C15 C 0.63884(7) 0.29028(15) 0.49239(17) 0.0203(5) Uani 1 1 d .
H15 H 0.6212 0.2716 0.5334 0.024 Uiso 1 1 calc R
C16 C 0.63966(6) 0.24322(14) 0.39977(17) 0.0169(5) Uani 1 1 d .
C21 C 0.62573(6) 0.17513(14) -0.03755(16) 0.0151(5) Uani 1 1 d .
C22 C 0.58431(6) 0.14904(14) -0.06679(18) 0.0172(5) Uani 1 1 d .
C23 C 0.56476(7) 0.13945(15) -0.17796(18) 0.0213(5) Uani 1 1 d .
H23 H 0.5367 0.1230 -0.2010 0.026 Uiso 1 1 calc R
C24 C 0.58525(7) 0.15330(15) -0.25516(18) 0.0234(5) Uani 1 1 d .
H24 H 0.5712 0.1465 -0.3301 0.028 Uiso 1 1 calc R
C25 C 0.62593(7) 0.17688(15) -0.22342(17) 0.0204(5) Uani 1 1 d .
H25 H 0.6397 0.1855 -0.2771 0.025 Uiso 1 1 calc R
C26 C 0.64739(6) 0.18846(14) -0.11374(17) 0.0167(5) Uani 1 1 d .
C41 C 0.61367(7) 0.51822(16) 0.24356(18) 0.0246(5) Uani 1 1 d .
H41A H 0.6005 0.4805 0.2855 0.037 Uiso 1 1 calc R
H41B H 0.6202 0.5754 0.2799 0.037 Uiso 1 1 calc R
H41C H 0.6389 0.4900 0.2384 0.037 Uiso 1 1 calc R
C81 C 0.54976(7) 0.39092(16) -0.11171(18) 0.0237(5) Uani 1 1 d .
H81A H 0.5768 0.3675 -0.1090 0.036 Uiso 1 1 calc R
H81B H 0.5352 0.4074 -0.1866 0.036 Uiso 1 1 calc R
H81C H 0.5341 0.3458 -0.0864 0.036 Uiso 1 1 calc R
C121 C 0.72558(6) 0.36919(15) 0.32241(18) 0.0191(5) Uani 1 1 d .
H121 H 0.7176 0.3426 0.2481 0.023 Uiso 1 1 calc R
C122 C 0.73109(7) 0.46840(16) 0.3107(2) 0.0290(6) Uani 1 1 d .
H12A H 0.7052 0.4943 0.2676 0.044 Uiso 1 1 calc R
H12B H 0.7522 0.4788 0.2741 0.044 Uiso 1 1 calc R
H12C H 0.7394 0.4958 0.3828 0.044 Uiso 1 1 calc R
C123 C 0.76618(7) 0.32751(19) 0.3874(2) 0.0329(6) Uani 1 1 d .
H12D H 0.7738 0.3500 0.4620 0.049 Uiso 1 1 calc R
H12E H 0.7876 0.3426 0.3533 0.049 Uiso 1 1 calc R
H12F H 0.7631 0.2633 0.3883 0.049 Uiso 1 1 calc R
C161 C 0.61359(6) 0.16102(15) 0.36515(18) 0.0202(5) Uani 1 1 d .
H161 H 0.6084 0.1542 0.2849 0.024 Uiso 1 1 calc R
C162 C 0.63655(7) 0.07824(16) 0.4197(2) 0.0268(6) Uani 1 1 d .
H16A H 0.6628 0.0740 0.4033 0.040 Uiso 1 1 calc R
H16B H 0.6201 0.0258 0.3921 0.040 Uiso 1 1 calc R
H16C H 0.6414 0.0822 0.4985 0.040 Uiso 1 1 calc R
C163 C 0.57189(7) 0.16656(16) 0.3876(2) 0.0254(5) Uani 1 1 d .
H16D H 0.5759 0.1672 0.4662 0.038 Uiso 1 1 calc R
H16E H 0.5553 0.1153 0.3555 0.038 Uiso 1 1 calc R
H16F H 0.5579 0.2207 0.3553 0.038 Uiso 1 1 calc R
C221 C 0.56236(7) 0.13063(15) 0.01830(18) 0.0213(5) Uani 1 1 d .
H221 H 0.5714 0.1766 0.0761 0.026 Uiso 1 1 calc R
C222 C 0.57390(7) 0.04085(16) 0.0728(2) 0.0260(5) Uani 1 1 d .
H22A H 0.5647 -0.0060 0.0187 0.039 Uiso 1 1 calc R
H22B H 0.5607 0.0336 0.1306 0.039 Uiso 1 1 calc R
H22C H 0.6036 0.0375 0.1038 0.039 Uiso 1 1 calc R
C223 C 0.51572(7) 0.13721(17) -0.0262(2) 0.0293(6) Uani 1 1 d .
H22D H 0.5084 0.1929 -0.0656 0.044 Uiso 1 1 calc R
H22E H 0.5036 0.1351 0.0342 0.044 Uiso 1 1 calc R
H22F H 0.5054 0.0878 -0.0756 0.044 Uiso 1 1 calc R
C261 C 0.69276(6) 0.21097(15) -0.08324(17) 0.0188(5) Uani 1 1 d .
H261 H 0.7017 0.2283 -0.0049 0.023 Uiso 1 1 calc R
C262 C 0.70190(7) 0.28792(16) -0.14958(19) 0.0240(5) Uani 1 1 d .
H26A H 0.6930 0.2728 -0.2270 0.036 Uiso 1 1 calc R
H26B H 0.7314 0.2997 -0.1273 0.036 Uiso 1 1 calc R
H26C H 0.6872 0.3406 -0.1370 0.036 Uiso 1 1 calc R
C263 C 0.71720(7) 0.12859(16) -0.09681(19) 0.0236(5) Uani 1 1 d .
H26D H 0.7130 0.0818 -0.0486 0.035 Uiso 1 1 calc R
H26E H 0.7463 0.1433 -0.0781 0.035 Uiso 1 1 calc R
H26F H 0.7078 0.1083 -0.1723 0.035 Uiso 1 1 calc R
Cl2 Cl 0.659460(15) 0.39967(4) 0.04042(4) 0.01865(13) Uani 1 1 d .
N2 N 0.66637(5) 0.22768(12) 0.24343(13) 0.0139(4) Uani 1 1 d .
N3 N 0.58073(5) 0.46355(12) 0.06104(14) 0.0154(4) Uani 1 1 d .

loop_
_atom_site_aniso_label
_atom_site_aniso_U_11
_atom_site_aniso_U_22
_atom_site_aniso_U_33
_atom_site_aniso_U_23
_atom_site_aniso_U_13
_atom_site_aniso_U_12
Ni1 0.01248(14) 0.01325(15) 0.01584(15) 0.00112(11) 0.00420(11) 0.00209(11)
Cl1 0.0169(3) 0.0192(3) 0.0238(3) 0.0031(2) 0.0092(2) 0.0026(2)
N1 0.0115(8) 0.0141(9) 0.0170(9) 0.0003(7) 0.0054(7) 0.0000(7)
C1 0.0105(10) 0.0144(11) 0.0164(11) -0.0006(9) 0.0052(8) -0.0033(8)
C2 0.0141(10) 0.0136(11) 0.0212(11) 0.0006(9) 0.0068(9) 0.0028(8)
C3 0.0150(11) 0.0176(12) 0.0192(11) 0.0042(9) 0.0053(9) 0.0046(9)
C4 0.0151(11) 0.0191(12) 0.0228(12) 0.0012(10) 0.0097(9) -0.0014(9)
C5 0.0210(12) 0.0160(12) 0.0338(13) -0.0009(10) 0.0137(10) 0.0014(10)
C6 0.0226(12) 0.0194(13) 0.0369(14) 0.0110(11) 0.0152(11) 0.0071(10)
C7 0.0184(12) 0.0297(14) 0.0228(12) 0.0101(11) 0.0064(9) 0.0058(10)
C8 0.0125(10) 0.0228(13) 0.0194(11) 0.0025(10) 0.0062(9) -0.0002(9)
C11 0.0145(10) 0.0165(12) 0.0139(10) -0.0004(9) 0.0024(8) 0.0053(9)
C12 0.0145(10) 0.0154(11) 0.0158(11) 0.0021(9) -0.0005(9) 0.0037(9)
C13 0.0208(12) 0.0178(12) 0.0197(11) -0.0021(9) 0.0026(9) 0.0015(9)
C14 0.0265(12) 0.0223(13) 0.0179(11) -0.0028(10) 0.0069(10) 0.0065(10)
C15 0.0192(11) 0.0249(13) 0.0182(11) 0.0038(10) 0.0078(9) 0.0036(10)
C16 0.0157(11) 0.0178(12) 0.0159(11) 0.0028(9) 0.0026(9) 0.0054(9)
C21 0.0153(10) 0.0130(11) 0.0155(11) -0.0025(9) 0.0021(9) 0.0019(9)
C22 0.0166(11) 0.0113(11) 0.0232(12) -0.0015(9) 0.0049(9) 0.0021(9)
C23 0.0154(11) 0.0196(13) 0.0250(12) -0.0044(10) -0.0003(9) -0.0022(9)
C24 0.0243(12) 0.0257(13) 0.0165(11) -0.0038(10) 0.0000(10) 0.0001(10)
C25 0.0229(12) 0.0231(13) 0.0161(11) 0.0006(9) 0.0069(9) 0.0014(10)
C26 0.0177(11) 0.0137(11) 0.0180(11) -0.0005(9) 0.0040(9) 0.0018(9)
C41 0.0240(12) 0.0227(13) 0.0262(13) -0.0045(10) 0.0055(10) 0.0012(10)
C81 0.0221(12) 0.0280(14) 0.0196(12) 0.0002(10) 0.0036(10) 0.0020(10)
C121 0.0166(11) 0.0215(13) 0.0187(11) -0.0018(9) 0.0041(9) 0.0002(9)
C122 0.0254(13) 0.0221(14) 0.0439(15) -0.0044(12) 0.0169(12) -0.0043(11)
C123 0.0219(13) 0.0473(18) 0.0309(14) 0.0096(12) 0.0102(11) 0.0088(12)
C161 0.0189(11) 0.0212(13) 0.0216(11) 0.0024(10) 0.0077(9) -0.0006(10)
C162 0.0261(13) 0.0218(13) 0.0344(14) 0.0028(11) 0.0119(11) -0.0006(10)
C163 0.0205(12) 0.0266(14) 0.0308(13) 0.0040(11) 0.0104(10) -0.0010(10)
C221 0.0177(11) 0.0223(13) 0.0250(12) -0.0054(10) 0.0076(10) -0.0038(9)
C222 0.0241(13) 0.0254(14) 0.0310(13) 0.0002(11) 0.0120(11) -0.0040(10)
C223 0.0191(12) 0.0312(15) 0.0394(15) -0.0036(12) 0.0113(11) -0.0027(10)
C261 0.0161(11) 0.0248(13) 0.0164(11) -0.0003(10) 0.0065(9) -0.0006(9)
C262 0.0200(12) 0.0282(14) 0.0251(12) -0.0013(11) 0.0090(10) -0.0029(10)
C263 0.0206(12) 0.0281(14) 0.0231(12) 0.0015(10) 0.0081(10) 0.0036(10)
Cl2 0.0173(3) 0.0172(3) 0.0233(3) 0.0026(2) 0.0088(2) 0.0008(2)
N2 0.0131(9) 0.0138(9) 0.0150(9) 0.0000(7) 0.0042(7) 0.0005(7)
N3 0.0135(9) 0.0172(10) 0.0168(9) 0.0016(8) 0.0066(7) 0.0013(7)

loop_
_atom_type_symbol
_atom_type_description
_atom_type_scat_dispersion_real
_atom_type_scat_dispersion_imag
_atom_type_scat_source
C C 0.0033 0.0016 'International Tables Vol C Tables 4.2.6.8 and 6.1.1.4'
H H 0.0000 0.0000 'International Tables Vol C Tables 4.2.6.8 and 6.1.1.4'
N N 0.0061 0.0033 'International Tables Vol C Tables 4.2.6.8 and 6.1.1.4'
Cl Cl 0.1484 0.1585 'International Tables Vol C Tables 4.2.6.8 and 6.1.1.4'
Ni Ni 0.3393 1.1124 'International Tables Vol C Tables 4.2.6.8 and 6.1.1.4'

loop_
_geom_angle_atom_site_label_1
_geom_angle_atom_site_label_2
_geom_angle_atom_site_label_3
_geom_angle
C1 Ni1 N3 177.17(8)
C1 Ni1 Cl2 86.80(6)
N3 Ni1 Cl2 90.60(5)
C1 Ni1 Cl1 94.92(6)
N3 Ni1 Cl1 87.73(5)
Cl2 Ni1 Cl1 176.84(3)
C1 N1 C2 110.74(17)
C1 N1 C21 125.50(17)
C2 N1 C21 123.73(17)
N2 C1 N1 104.25(17)
N2 C1 Ni1 126.73(15)
N1 C1 Ni1 128.45(15)
C3 C2 N1 107.13(19)
C2 C3 N2 106.67(18)
N3 C4 C5 120.6(2)
N3 C4 C41 117.20(19)
C5 C4 C41 122.2(2)
C6 C5 C4 119.8(2)
C7 C6 C5 118.9(2)
C6 C7 C8 119.7(2)
N3 C8 C7 120.9(2)
N3 C8 C81 116.89(19)
C7 C8 C81 122.2(2)
C12 C11 C16 123.84(19)
C12 C11 N2 118.75(18)
C16 C11 N2 117.40(19)
C11 C12 C13 116.6(2)
C11 C12 C121 122.50(19)
C13 C12 C121 120.68(19)
C14 C13 C12 121.1(2)
C13 C14 C15 120.6(2)
C14 C15 C16 120.9(2)
C15 C16 C11 116.8(2)
C15 C16 C161 121.0(2)
C11 C16 C161 122.21(19)
C26 C21 C22 122.98(19)
C26 C21 N1 118.94(18)
C22 C21 N1 117.99(18)
C23 C22 C21 116.6(2)
C23 C22 C221 121.79(19)
C21 C22 C221 121.60(19)
C24 C23 C22 121.7(2)
C25 C24 C23 120.1(2)
C24 C25 C26 121.4(2)
C25 C26 C21 117.19(19)
C25 C26 C261 119.08(19)
C21 C26 C261 123.69(18)
C12 C121 C122 114.14(19)
C12 C121 C123 108.43(18)
C122 C121 C123 110.0(2)
C16 C161 C163 113.37(19)
C16 C161 C162 110.89(18)
C163 C161 C162 109.76(19)
C22 C221 C222 112.17(19)
C22 C221 C223 113.22(19)
C222 C221 C223 109.39(19)
C26 C261 C262 112.53(18)
C26 C261 C263 109.46(18)
C262 C261 C263 110.58(18)
C1 N2 C3 111.21(17)
C1 N2 C11 123.69(17)
C3 N2 C11 124.76(17)
C8 N3 C4 120.03(18)
C8 N3 Ni1 119.76(15)
C4 N3 Ni1 120.19(14)

loop_
_geom_bond_atom_site_label_1
_geom_bond_atom_site_label_2
_geom_bond_distance
Ni1 C1 1.887(2)
Ni1 N3 1.9461(18)
Ni1 Cl2 2.1832(6)
Ni1 Cl1 2.1845(6)
N1 C1 1.363(3)
N1 C2 1.390(3)
N1 C21 1.452(3)
C1 N2 1.362(3)
C2 C3 1.344(3)
C3 N2 1.387(3)
C4 N3 1.354(3)
C4 C5 1.391(3)
C4 C41 1.499(3)
C5 C6 1.384(3)
C6 C7 1.381(3)
C7 C8 1.388(3)
C8 N3 1.352(3)
C8 C81 1.499(3)
C11 C12 1.399(3)
C11 C16 1.403(3)
C11 N2 1.459(3)
C12 C13 1.401(3)
C12 C121 1.517(3)
C13 C14 1.381(3)
C14 C15 1.390(3)
C15 C16 1.395(3)
C16 C161 1.522(3)
C21 C26 1.401(3)
C21 C22 1.411(3)
C22 C23 1.400(3)
C22 C221 1.519(3)
C23 C24 1.385(3)
C24 C25 1.378(3)
C25 C26 1.400(3)
C26 C261 1.523(3)
C121 C122 1.529(3)
C121 C123 1.534(3)
C161 C163 1.534(3)
C161 C162 1.538(3)
C221 C222 1.530(3)
C221 C223 1.533(3)
C261 C262 1.529(3)
C261 C263 1.540(3)
